data_2238751
loop_
_publ_author_name
'Subhashree, Govindarajulu Rangabashyam'
'Purushothaman, Santhanagopalan'
'Raghunathan, Raghavachary'
'Velmurugan, Devadasan'
'Gayathri, Dasararaju'

_publ_section_title
;
 2,15-Dioxa-7,18,19,20,23-pentaazaheptacyclo[21.6.1.1^17,20^.0^1,8^.0^3,7^.0^9,14^.0^24,29^]hentriaconta-9,11,13,17(31),18,24,26,28-octaen-30-one
;
_journal_coeditor_code IS5309
_journal_issue 11
_journal_name_full 'Acta Crystallographica Section E'
_journal_page_first o1637
_journal_paper_doi 10.1107/S1600536813027396
_journal_volume 69
_journal_year 2013
_chemical_formula_iupac 'C24 H23 N5 O3'
_chemical_formula_moiety 'C24 H23 N5 O3'
_chemical_formula_sum 'C24 H23 N5 O3'
_chemical_formula_weight 429.47
_chemical_name_systematic
2,15-Dioxa-7,18,19,20,23-pentaazaheptacyclo[21.6.1.1^17,20^.0^1,8^.0^3,7^.0^9,14^.0^24,29^]hentriaconta-9,11,13,17(31),18,24,26,28-octaen-30-one
_space_group_IT_number 14
_symmetry_cell_setting monoclinic
_symmetry_space_group_name_Hall '-P 2ybc'
_symmetry_space_group_name_H-M 'P 1 21/c 1'
_atom_sites_solution_hydrogens geom
_atom_sites_solution_primary direct
_atom_sites_solution_secondary difmap
_audit_creation_method SHELXL-97
_cell_angle_alpha 90.000
_cell_angle_beta 90.038(5)
_cell_angle_gamma 90.000
_cell_formula_units_Z 4
_cell_length_a 9.273(5)
_cell_length_b 10.983(5)
_cell_length_c 20.096(5)
_cell_measurement_reflns_used 5113
_cell_measurement_temperature 293(2)
_cell_measurement_theta_max 28.35
_cell_measurement_theta_min 2.03
_cell_volume 2046.7(15)
_computing_cell_refinement 'SAINT (Bruker, 2008)'
_computing_data_collection 'APEX2 (Bruker, 2008)'
_computing_data_reduction 'SAINT (Bruker, 2008)'
_computing_molecular_graphics 'ORTEP-3 for Windows (Farrugia, 2012)'
_computing_publication_material 'SHELXL97 (Sheldrick, 2008) and PLATON (Spek, 2009)'
_computing_structure_refinement 'SHELXL97 (Sheldrick, 2008)'
_computing_structure_solution 'SHELXS97 (Sheldrick, 2008)'
_diffrn_ambient_temperature 293(2)
_diffrn_measured_fraction_theta_full 0.998
_diffrn_measured_fraction_theta_max 0.998
_diffrn_measurement_device_type 'Bruker SMART APEXII area-detector'
_diffrn_measurement_method '\w and \f scans'
_diffrn_radiation_monochromator graphite
_diffrn_radiation_source 'fine-focus sealed tube'
_diffrn_radiation_type MoK\a
_diffrn_radiation_wavelength 0.71073
_diffrn_reflns_av_R_equivalents 0.0268
_diffrn_reflns_av_sigmaI/netI 0.0263
_diffrn_reflns_limit_h_max 12
_diffrn_reflns_limit_h_min -12
_diffrn_reflns_limit_k_max 14
_diffrn_reflns_limit_k_min -12
_diffrn_reflns_limit_l_max 26
_diffrn_reflns_limit_l_min -25
_diffrn_reflns_number 18864
_diffrn_reflns_theta_full 28.35
_diffrn_reflns_theta_max 28.35
_diffrn_reflns_theta_min 2.03
_exptl_absorpt_coefficient_mu 0.095
_exptl_absorpt_correction_T_max 0.7456
_exptl_absorpt_correction_T_min 0.6530
_exptl_absorpt_correction_type multi-scan
_exptl_absorpt_process_details '(<i>SADABS</i>; Bruker, 2008)'
_exptl_crystal_colour colourless
_exptl_crystal_density_diffrn 1.394
_exptl_crystal_density_method 'not measured'
_exptl_crystal_description block
_exptl_crystal_F_000 904
_exptl_crystal_size_max 0.30
_exptl_crystal_size_mid 0.25
_exptl_crystal_size_min 0.20
_refine_diff_density_max 0.556
_refine_diff_density_min -0.247
_refine_ls_extinction_method none
_refine_ls_goodness_of_fit_ref 1.006
_refine_ls_hydrogen_treatment constr
_refine_ls_matrix_type full
_refine_ls_number_parameters 289
_refine_ls_number_reflns 5113
_refine_ls_number_restraints 0
_refine_ls_restrained_S_all 1.006
_refine_ls_R_factor_all 0.0670
_refine_ls_R_factor_gt 0.0499
_refine_ls_shift/su_max 0.000
_refine_ls_shift/su_mean 0.000
_refine_ls_structure_factor_coef Fsqd
_refine_ls_weighting_details 'calc w=1/[\s^2^(Fo^2^)+(0.0709P)^2^+0.8032P] where P=(Fo^2^+2Fc^2^)/3'
_refine_ls_weighting_scheme calc
_refine_ls_wR_factor_gt 0.1330
_refine_ls_wR_factor_ref 0.1455
_reflns_number_gt 3845
_reflns_number_total 5113
_reflns_threshold_expression I>2sigma(I)
_cod_data_source_file is5309.cif
_cod_data_source_block I
_cod_original_sg_symbol_H-M 'P 21/c'
_cod_database_code 2238751

loop_
_symmetry_equiv_pos_as_xyz
'x, y, z'
'-x, y+1/2, -z+1/2'
'-x, -y, -z'
'x, -y-1/2, z-1/2'

loop_
_atom_site_type_symbol
_atom_site_label
_atom_site_fract_x
_atom_site_fract_y
_atom_site_fract_z
_atom_site_U_iso_or_equiv
_atom_site_adp_type
_atom_site_calc_flag
_atom_site_refinement_flags
_atom_site_occupancy
_atom_site_symmetry_multiplicity
C C1 0.14019(16) 0.05291(14) 0.29426(8) 0.0343(3) Uani d . 1 1
C C2 0.12581(16) -0.13095(15) 0.34750(8) 0.0345(3) Uani d . 1 1
C C3 0.09293(19) -0.25119(17) 0.36051(10) 0.0439(4) Uani d . 1 1
H H3 0.0563 -0.3021 0.3276 0.053 Uiso calc R 1 1
C C4 0.1166(2) -0.29295(19) 0.42455(11) 0.0523(5) Uani d . 1 1
H H4 0.0961 -0.3737 0.4348 0.063 Uiso calc R 1 1
C C5 0.1700(2) -0.2177(2) 0.47336(10) 0.0551(5) Uani d . 1 1
H H5 0.1858 -0.2483 0.5159 0.066 Uiso calc R 1 1
C C6 0.2005(2) -0.09606(19) 0.45972(9) 0.0481(4) Uani d . 1 1
H H6 0.2342 -0.0447 0.4931 0.058 Uiso calc R 1 1
C C7 0.17987(16) -0.05276(15) 0.39565(8) 0.0358(3) Uani d . 1 1
C C8 0.19783(16) 0.07191(14) 0.36545(8) 0.0339(3) Uani d . 1 1
C C9 0.18801(18) 0.20933(17) 0.45133(9) 0.0414(4) Uani d . 1 1
H H9 0.1564 0.1690 0.4923 0.050 Uiso calc R 1 1
C C10 0.1736(2) 0.34643(19) 0.45780(11) 0.0542(5) Uani d . 1 1
H H10A 0.0888 0.3754 0.4344 0.065 Uiso calc R 1 1
H H10B 0.1667 0.3702 0.5042 0.065 Uiso calc R 1 1
C C11 0.3081(3) 0.3960(2) 0.42698(13) 0.0631(6) Uani d . 1 1
H H11A 0.3340 0.4741 0.4462 0.076 Uiso calc R 1 1
H H11B 0.2976 0.4049 0.3792 0.076 Uiso calc R 1 1
C C12 0.4193(2) 0.29847(19) 0.44428(10) 0.0508(5) Uani d . 1 1
H H12A 0.5002 0.3015 0.4138 0.061 Uiso calc R 1 1
H H12B 0.4549 0.3095 0.4893 0.061 Uiso calc R 1 1
C C13 0.34670(17) 0.13335(15) 0.36914(8) 0.0353(3) Uani d . 1 1
H H13 0.3473 0.2022 0.3381 0.042 Uiso calc R 1 1
C C14 0.48023(16) 0.05760(15) 0.35651(8) 0.0346(3) Uani d . 1 1
C C15 0.52497(18) -0.02832(17) 0.40269(9) 0.0420(4) Uani d . 1 1
H H15 0.4738 -0.0365 0.4422 0.050 Uiso calc R 1 1
C C16 0.64310(19) -0.10212(19) 0.39183(10) 0.0480(4) Uani d . 1 1
H H16 0.6693 -0.1604 0.4232 0.058 Uiso calc R 1 1
C C17 0.7216(2) -0.0889(2) 0.33447(11) 0.0544(5) Uani d . 1 1
H H17 0.8000 -0.1396 0.3264 0.065 Uiso calc R 1 1
C C18 0.6847(2) -0.0009(2) 0.28880(10) 0.0512(5) Uani d . 1 1
H H18 0.7405 0.0099 0.2508 0.061 Uiso calc R 1 1
C C19 0.56425(17) 0.07204(15) 0.29935(8) 0.0371(4) Uani d . 1 1
C C20 0.5354(2) 0.13510(18) 0.18557(9) 0.0469(4) Uani d . 1 1
H H20A 0.6291 0.1004 0.1756 0.056 Uiso calc R 1 1
H H20B 0.5249 0.2093 0.1598 0.056 Uiso calc R 1 1
C C21 0.4204(2) 0.04717(17) 0.16601(9) 0.0425(4) Uani d . 1 1
C C22 0.37870(18) -0.05874(16) 0.19571(8) 0.0382(4) Uani d . 1 1
H H22 0.4218 -0.0976 0.2317 0.046 Uiso calc R 1 1
C C23 0.15348(19) -0.18146(16) 0.18336(9) 0.0405(4) Uani d . 1 1
H H23A 0.1993 -0.2465 0.2083 0.049 Uiso calc R 1 1
H H23B 0.1060 -0.2170 0.1450 0.049 Uiso calc R 1 1
C C24 0.04305(17) -0.11776(16) 0.22683(8) 0.0384(4) Uani d . 1 1
H H24A -0.0017 -0.0527 0.2015 0.046 Uiso calc R 1 1
H H24B -0.0318 -0.1754 0.2388 0.046 Uiso calc R 1 1
N N1 0.10500(14) -0.06718(12) 0.28709(7) 0.0343(3) Uani d . 1 1
N N2 0.34184(15) 0.18234(14) 0.43800(7) 0.0392(3) Uani d . 1 1
N N3 0.3288(2) 0.07077(18) 0.11524(9) 0.0630(5) Uani d . 1 1
N N4 0.2310(2) -0.01524(18) 0.11278(9) 0.0621(5) Uani d . 1 1
N N5 0.26167(16) -0.09446(14) 0.16155(7) 0.0408(3) Uani d . 1 1
O O1 0.12691(15) 0.13061(11) 0.25218(6) 0.0473(3) Uani d . 1 1
O O2 0.10994(12) 0.16351(11) 0.39546(6) 0.0419(3) Uani d . 1 1
O O3 0.52789(14) 0.16379(11) 0.25560(6) 0.0445(3) Uani d . 1 1

loop_
_atom_site_aniso_label
_atom_site_aniso_U_11
_atom_site_aniso_U_22
_atom_site_aniso_U_33
_atom_site_aniso_U_12
_atom_site_aniso_U_13
_atom_site_aniso_U_23
C1 0.0311(7) 0.0327(8) 0.0390(8) 0.0058(6) -0.0041(6) -0.0042(6)
C2 0.0289(7) 0.0377(8) 0.0369(8) 0.0034(6) 0.0002(6) 0.0002(6)
C3 0.0418(9) 0.0390(9) 0.0510(10) -0.0013(7) 0.0015(7) -0.0013(8)
C4 0.0520(10) 0.0443(10) 0.0607(12) 0.0003(8) 0.0091(9) 0.0121(9)
C5 0.0568(11) 0.0630(13) 0.0456(11) 0.0005(10) 0.0025(9) 0.0183(9)
C6 0.0483(10) 0.0574(11) 0.0385(9) -0.0030(8) -0.0035(8) 0.0037(8)
C7 0.0308(7) 0.0399(9) 0.0366(8) 0.0009(6) -0.0002(6) -0.0002(7)
C8 0.0319(7) 0.0343(8) 0.0356(8) 0.0041(6) -0.0028(6) -0.0055(6)
C9 0.0382(8) 0.0478(10) 0.0382(9) -0.0004(7) 0.0018(7) -0.0065(7)
C10 0.0558(11) 0.0492(11) 0.0576(12) 0.0085(9) -0.0027(9) -0.0204(9)
C11 0.0768(15) 0.0423(11) 0.0701(14) -0.0039(10) 0.0060(11) -0.0097(10)
C12 0.0473(10) 0.0571(12) 0.0481(10) -0.0134(9) 0.0030(8) -0.0109(9)
C13 0.0351(8) 0.0342(8) 0.0364(8) 0.0017(6) -0.0016(6) -0.0018(6)
C14 0.0293(7) 0.0356(8) 0.0390(8) -0.0007(6) -0.0051(6) -0.0050(6)
C15 0.0394(8) 0.0490(10) 0.0377(9) 0.0038(7) -0.0033(7) 0.0000(7)
C16 0.0417(9) 0.0525(11) 0.0497(11) 0.0107(8) -0.0111(8) 0.0049(8)
C17 0.0377(9) 0.0632(13) 0.0624(12) 0.0178(9) -0.0008(8) 0.0031(10)
C18 0.0396(9) 0.0613(12) 0.0527(11) 0.0057(8) 0.0088(8) 0.0031(9)
C19 0.0344(8) 0.0353(8) 0.0416(9) -0.0025(6) -0.0060(6) -0.0004(7)
C20 0.0514(10) 0.0455(10) 0.0437(10) -0.0083(8) 0.0048(8) 0.0087(8)
C21 0.0461(9) 0.0436(9) 0.0379(9) -0.0018(7) 0.0018(7) 0.0051(7)
C22 0.0375(8) 0.0390(9) 0.0382(9) 0.0014(7) -0.0012(7) 0.0005(7)
C23 0.0431(9) 0.0373(9) 0.0411(9) -0.0044(7) -0.0049(7) -0.0062(7)
C24 0.0351(8) 0.0410(9) 0.0390(9) -0.0038(7) -0.0076(7) -0.0040(7)
N1 0.0353(6) 0.0328(7) 0.0346(7) -0.0012(5) -0.0045(5) -0.0035(5)
N2 0.0377(7) 0.0445(8) 0.0355(7) -0.0011(6) 0.0009(6) -0.0070(6)
N3 0.0723(12) 0.0685(12) 0.0481(10) -0.0187(10) -0.0146(8) 0.0199(9)
N4 0.0712(11) 0.0696(12) 0.0454(9) -0.0163(10) -0.0184(8) 0.0174(9)
N5 0.0442(8) 0.0435(8) 0.0348(7) -0.0030(6) -0.0020(6) -0.0017(6)
O1 0.0613(8) 0.0359(6) 0.0447(7) 0.0082(6) -0.0128(6) 0.0028(5)
O2 0.0372(6) 0.0436(7) 0.0448(7) 0.0082(5) -0.0033(5) -0.0134(5)
O3 0.0525(7) 0.0382(6) 0.0429(7) -0.0017(5) 0.0005(5) 0.0035(5)

loop_
_atom_type_symbol
_atom_type_description
_atom_type_scat_dispersion_real
_atom_type_scat_dispersion_imag
_atom_type_scat_source
C C 0.0033 0.0016 'International Tables Vol C Tables 4.2.6.8 and 6.1.1.4'
H H 0.0000 0.0000 'International Tables Vol C Tables 4.2.6.8 and 6.1.1.4'
N N 0.0061 0.0033 'International Tables Vol C Tables 4.2.6.8 and 6.1.1.4'
O O 0.0106 0.0060 'International Tables Vol C Tables 4.2.6.8 and 6.1.1.4'

loop_
_geom_angle_atom_site_label_1
_geom_angle_atom_site_label_2
_geom_angle_atom_site_label_3
_geom_angle
O1 C1 N1 125.74(15)
O1 C1 C8 126.13(15)
N1 C1 C8 108.13(13)
C3 C2 C7 122.67(16)
C3 C2 N1 127.32(16)
C7 C2 N1 109.94(14)
C2 C3 C4 117.28(18)
C2 C3 H3 121.4
C4 C3 H3 121.4
C5 C4 C3 121.42(19)
C5 C4 H4 119.3
C3 C4 H4 119.3
C4 C5 C6 120.62(18)
C4 C5 H5 119.7
C6 C5 H5 119.7
C7 C6 C5 118.95(18)
C7 C6 H6 120.5
C5 C6 H6 120.5
C2 C7 C6 119.03(16)
C2 C7 C8 108.75(14)
C6 C7 C8 132.13(16)
O2 C8 C7 113.99(13)
O2 C8 C13 100.54(12)
C7 C8 C13 118.59(13)
O2 C8 C1 106.84(12)
C7 C8 C1 102.27(13)
C13 C8 C1 114.51(13)
O2 C9 N2 105.97(13)
O2 C9 C10 111.89(16)
N2 C9 C10 107.38(15)
O2 C9 H9 110.5
N2 C9 H9 110.5
C10 C9 H9 110.5
C11 C10 C9 104.64(16)
C11 C10 H10A 110.8
C9 C10 H10A 110.8
C11 C10 H10B 110.8
C9 C10 H10B 110.8
H10A C10 H10B 108.9
C10 C11 C12 102.31(18)
C10 C11 H11A 111.3
C12 C11 H11A 111.3
C10 C11 H11B 111.3
C12 C11 H11B 111.3
H11A C11 H11B 109.2
N2 C12 C11 105.04(16)
N2 C12 H12A 110.7
C11 C12 H12A 110.7
N2 C12 H12B 110.7
C11 C12 H12B 110.7
H12A C12 H12B 108.8
N2 C13 C14 112.38(13)
N2 C13 C8 100.14(12)
C14 C13 C8 119.02(14)
N2 C13 H13 108.2
C14 C13 H13 108.2
C8 C13 H13 108.2
C15 C14 C19 117.42(15)
C15 C14 C13 120.41(15)
C19 C14 C13 122.16(15)
C16 C15 C14 122.07(17)
C16 C15 H15 119.0
C14 C15 H15 119.0
C17 C16 C15 119.49(18)
C17 C16 H16 120.3
C15 C16 H16 120.3
C16 C17 C18 120.24(17)
C16 C17 H17 119.9
C18 C17 H17 119.9
C17 C18 C19 120.12(17)
C17 C18 H18 119.9
C19 C18 H18 119.9
O3 C19 C18 121.30(16)
O3 C19 C14 118.09(15)
C18 C19 C14 120.55(16)
O3 C20 C21 111.30(14)
O3 C20 H20A 109.4
C21 C20 H20A 109.4
O3 C20 H20B 109.4
C21 C20 H20B 109.4
H20A C20 H20B 108.0
N3 C21 C22 108.41(17)
N3 C21 C20 121.57(17)
C22 C21 C20 129.78(17)
N5 C22 C21 104.75(15)
N5 C22 H22 127.6
C21 C22 H22 127.6
N5 C23 C24 109.67(14)
N5 C23 H23A 109.7
C24 C23 H23A 109.7
N5 C23 H23B 109.7
C24 C23 H23B 109.7
H23A C23 H23B 108.2
N1 C24 C23 112.96(13)
N1 C24 H24A 109.0
C23 C24 H24A 109.0
N1 C24 H24B 109.0
C23 C24 H24B 109.0
H24A C24 H24B 107.8
C1 N1 C2 110.80(13)
C1 N1 C24 123.51(14)
C2 N1 C24 125.49(14)
C12 N2 C9 106.36(14)
C12 N2 C13 112.30(14)
C9 N2 C13 105.71(12)
N4 N3 C21 108.94(16)
N3 N4 N5 107.09(15)
N4 N5 C22 110.80(15)
N4 N5 C23 120.06(15)
C22 N5 C23 126.58(15)
C9 O2 C8 106.93(12)
C19 O3 C20 116.75(14)

loop_
_geom_bond_atom_site_label_1
_geom_bond_atom_site_label_2
_geom_bond_distance
C1 O1 1.208(2)
C1 N1 1.366(2)
C1 C8 1.541(2)
C2 C3 1.380(3)
C2 C7 1.387(2)
C2 N1 1.415(2)
C3 C4 1.384(3)
C3 H3 0.9300
C4 C5 1.375(3)
C4 H4 0.9300
C5 C6 1.393(3)
C5 H5 0.9300
C6 C7 1.386(2)
C6 H6 0.9300
C7 C8 1.507(2)
C8 O2 1.4285(19)
C8 C13 1.538(2)
C9 O2 1.427(2)
C9 N2 1.482(2)
C9 C10 1.517(3)
C9 H9 0.9800
C10 C11 1.496(3)
C10 H10A 0.9700
C10 H10B 0.9700
C11 C12 1.527(3)
C11 H11A 0.9700
C11 H11B 0.9700
C12 N2 1.469(2)
C12 H12A 0.9700
C12 H12B 0.9700
C13 N2 1.485(2)
C13 C14 1.513(2)
C13 H13 0.9800
C14 C15 1.387(2)
C14 C19 1.397(2)
C15 C16 1.380(3)
C15 H15 0.9300
C16 C17 1.371(3)
C16 H16 0.9300
C17 C18 1.376(3)
C17 H17 0.9300
C18 C19 1.391(3)
C18 H18 0.9300
C19 O3 1.379(2)
C20 O3 1.444(2)
C20 C21 1.491(3)
C20 H20A 0.9700
C20 H20B 0.9700
C21 N3 1.352(2)
C21 C22 1.363(2)
C22 N5 1.342(2)
C22 H22 0.9300
C23 N5 1.453(2)
C23 C24 1.517(2)
C23 H23A 0.9700
C23 H23B 0.9700
C24 N1 1.451(2)
C24 H24A 0.9700
C24 H24B 0.9700
N3 N4 1.310(3)
N4 N5 1.341(2)

loop_
_geom_hbond_atom_site_label_D
_geom_hbond_atom_site_label_H
_geom_hbond_atom_site_label_A
_geom_hbond_site_symmetry_A
_geom_hbond_distance_DH
_geom_hbond_distance_HA
_geom_hbond_distance_DA
_geom_hbond_angle_DHA
C3 H3 O1 2_545 0.93 2.45 3.311(3) 154
C23 H23B O2 2_545 0.97 2.53 3.372(3) 145
C24 H24B O1 2_545 0.97 2.31 3.209(3) 153

loop_
_geom_torsion_atom_site_label_1
_geom_torsion_atom_site_label_2
_geom_torsion_atom_site_label_3
_geom_torsion_atom_site_label_4
_geom_torsion
C7 C2 C3 C4 -0.3(2)
N1 C2 C3 C4 -177.07(16)
C2 C3 C4 C5 0.4(3)
C3 C4 C5 C6 0.6(3)
C4 C5 C6 C7 -1.7(3)
C3 C2 C7 C6 -0.7(2)
N1 C2 C7 C6 176.53(15)
C3 C2 C7 C8 -177.75(15)
N1 C2 C7 C8 -0.49(17)
C5 C6 C7 C2 1.7(3)
C5 C6 C7 C8 177.89(17)
C2 C7 C8 O2 117.07(14)
C6 C7 C8 O2 -59.4(2)
C2 C7 C8 C13 -124.86(15)
C6 C7 C8 C13 58.7(2)
C2 C7 C8 C1 2.16(16)
C6 C7 C8 C1 -174.33(17)
O1 C1 C8 O2 56.1(2)
N1 C1 C8 O2 -123.19(14)
O1 C1 C8 C7 176.18(16)
N1 C1 C8 C7 -3.15(16)
O1 C1 C8 C13 -54.2(2)
N1 C1 C8 C13 126.45(14)
O2 C9 C10 C11 -98.40(19)
N2 C9 C10 C11 17.5(2)
C9 C10 C11 C12 -33.3(2)
C10 C11 C12 N2 38.0(2)
O2 C8 C13 N2 43.82(14)
C7 C8 C13 N2 -81.10(16)
C1 C8 C13 N2 157.94(13)
O2 C8 C13 C14 166.61(14)
C7 C8 C13 C14 41.7(2)
C1 C8 C13 C14 -79.27(18)
N2 C13 C14 C15 45.4(2)
C8 C13 C14 C15 -71.2(2)
N2 C13 C14 C19 -133.54(16)
C8 C13 C14 C19 109.96(18)
C19 C14 C15 C16 -3.4(3)
C13 C14 C15 C16 177.61(16)
C14 C15 C16 C17 1.6(3)
C15 C16 C17 C18 1.5(3)
C16 C17 C18 C19 -2.5(3)
C17 C18 C19 O3 177.63(18)
C17 C18 C19 C14 0.6(3)
C15 C14 C19 O3 -174.82(14)
C13 C14 C19 O3 4.1(2)
C15 C14 C19 C18 2.3(2)
C13 C14 C19 C18 -178.74(16)
O3 C20 C21 N3 126.6(2)
O3 C20 C21 C22 -47.2(3)
N3 C21 C22 N5 -0.5(2)
C20 C21 C22 N5 173.87(18)
N5 C23 C24 N1 -62.19(19)
O1 C1 N1 C2 -176.26(15)
C8 C1 N1 C2 3.07(17)
O1 C1 N1 C24 -1.2(3)
C8 C1 N1 C24 178.13(13)
C3 C2 N1 C1 175.41(16)
C7 C2 N1 C1 -1.69(18)
C3 C2 N1 C24 0.5(3)
C7 C2 N1 C24 -176.63(14)
C23 C24 N1 C1 99.69(18)
C23 C24 N1 C2 -85.98(19)
C11 C12 N2 C9 -27.44(19)
C11 C12 N2 C13 87.73(18)
O2 C9 N2 C12 126.13(15)
C10 C9 N2 C12 6.41(19)
O2 C9 N2 C13 6.58(18)
C10 C9 N2 C13 -113.15(16)
C14 C13 N2 C12 86.45(18)
C8 C13 N2 C12 -146.21(14)
C14 C13 N2 C9 -157.99(14)
C8 C13 N2 C9 -30.64(16)
C22 C21 N3 N4 0.8(2)
C20 C21 N3 N4 -174.12(19)
C21 N3 N4 N5 -0.8(3)
N3 N4 N5 C22 0.5(2)
N3 N4 N5 C23 163.50(17)
C21 C22 N5 N4 0.0(2)
C21 C22 N5 C23 -161.64(16)
C24 C23 N5 N4 -76.5(2)
C24 C23 N5 C22 83.6(2)
N2 C9 O2 C8 22.94(18)
C10 C9 O2 C8 139.67(15)
C7 C8 O2 C9 86.14(16)
C13 C8 O2 C9 -41.85(16)
C1 C8 O2 C9 -161.66(13)
C18 C19 O3 C20 44.2(2)
C14 C19 O3 C20 -138.69(16)
C21 C20 O3 C19 69.3(2)
